data_7160145
loop_
_publ_author_name
'Jayakumar, Jyothylakshmi'
'Rajasekhara Reddy, Sabbasani'

_publ_section_title
;
 Molecular oxygen-promoted sustainable synthesis of functionalized
 quinolines using catalytic glucose-derived ionic liquids and copper.
;
_journal_issue 42
_journal_name_full 'Organic &amp; biomolecular chemistry'
_journal_page_first 8472
_journal_page_last 8479
_journal_paper_doi 10.1039/d4ob01354a
_journal_volume 22
_journal_year 2024
_chemical_formula_sum 'C16 H16 Cl N O'
_chemical_formula_weight 273.75
_space_group_crystal_system triclinic
_space_group_IT_number 2
_space_group_name_Hall '-P 1'
_space_group_name_H-M_alt 'P -1'
_atom_sites_solution_hydrogens geom
_audit_creation_method SHELXL-2019/1
_audit_update_record
;
2024-07-28 deposited with the CCDC.	2024-09-17 downloaded from the CCDC.
;
_cell_angle_alpha 83.991(3)
_cell_angle_beta 84.029(3)
_cell_angle_gamma 82.486(3)
_cell_formula_units_Z 2
_cell_length_a 5.6237(3)
_cell_length_b 7.7655(5)
_cell_length_c 16.0712(10)
_cell_measurement_reflns_used 6899
_cell_measurement_temperature 300(2)
_cell_measurement_theta_max 23.59
_cell_measurement_theta_min 2.56
_cell_volume 689.08(7)
_computing_structure_refinement 'SHELXL-2019/1 (Sheldrick, 2019)'
_diffrn_ambient_temperature 300(2)
_diffrn_measured_fraction_theta_full 0.999
_diffrn_measured_fraction_theta_max 0.998
_diffrn_measurement_device_type 'Bruker APEX-II CCD'
_diffrn_radiation_type MoK\a
_diffrn_radiation_wavelength 0.71073
_diffrn_reflns_av_R_equivalents 0.0528
_diffrn_reflns_av_unetI/netI 0.0365
_diffrn_reflns_Laue_measured_fraction_full 0.999
_diffrn_reflns_Laue_measured_fraction_max 0.998
_diffrn_reflns_limit_h_max 7
_diffrn_reflns_limit_h_min -7
_diffrn_reflns_limit_k_max 10
_diffrn_reflns_limit_k_min -10
_diffrn_reflns_limit_l_max 21
_diffrn_reflns_limit_l_min -21
_diffrn_reflns_number 27989
_diffrn_reflns_point_group_measured_fraction_full 0.999
_diffrn_reflns_point_group_measured_fraction_max 0.998
_diffrn_reflns_theta_full 25.242
_diffrn_reflns_theta_max 28.279
_diffrn_reflns_theta_min 2.559
_exptl_absorpt_coefficient_mu 0.268
_exptl_crystal_density_diffrn 1.319
_exptl_crystal_description block
_exptl_crystal_F_000 288
_exptl_crystal_size_max 0.350
_exptl_crystal_size_mid 0.072
_exptl_crystal_size_min 0.054
_refine_diff_density_max 0.217
_refine_diff_density_min -0.370
_refine_diff_density_rms 0.044
_refine_ls_extinction_method none
_refine_ls_goodness_of_fit_ref 1.033
_refine_ls_hydrogen_treatment constr
_refine_ls_matrix_type full
_refine_ls_number_parameters 175
_refine_ls_number_reflns 3416
_refine_ls_number_restraints 0
_refine_ls_restrained_S_all 1.033
_refine_ls_R_factor_all 0.1069
_refine_ls_R_factor_gt 0.0594
_refine_ls_shift/su_max 0.001
_refine_ls_shift/su_mean 0.000
_refine_ls_structure_factor_coef Fsqd
_refine_ls_weighting_details 'w=1/[\s^2^(Fo^2^)+(0.0762P)^2^+0.3295P] where P=(Fo^2^+2Fc^2^)/3'
_refine_ls_weighting_scheme calc
_refine_ls_wR_factor_gt 0.1545
_refine_ls_wR_factor_ref 0.1884
_reflns_Friedel_coverage 0.000
_reflns_number_gt 2067
_reflns_number_total 3416
_reflns_threshold_expression 'I > 2\s(I)'
_cod_data_source_file d4ob01354a2.cif
_cod_data_source_block LTV_11_250724_0m_a
_cod_depositor_comments 'Adding full bibliography for 7160145.cif.'
_cod_database_code 7160145
_shelx_shelxl_version_number 2019/1
_shelx_space_group_comment
;
The symmetry employed for this shelxl refinement is uniquely defined
by the following loop, which should always be used as a source of
symmetry information in preference to the above space-group names.
They are only intended as comments.
;
_shelx_estimated_absorpt_t_min 0.912
_shelx_estimated_absorpt_t_max 0.986

loop_
_space_group_symop_operation_xyz
'x, y, z'
'-x, -y, -z'

loop_
_atom_site_label
_atom_site_type_symbol
_atom_site_fract_x
_atom_site_fract_y
_atom_site_fract_z
_atom_site_U_iso_or_equiv
_atom_site_adp_type
_atom_site_occupancy
_atom_site_site_symmetry_order
_atom_site_calc_flag
_atom_site_refinement_flags_posn
_atom_site_refinement_flags_adp
_atom_site_refinement_flags_occupancy
_atom_site_disorder_assembly
_atom_site_disorder_group
Cl1_1 Cl -0.42788(15) 0.82827(12) 0.90564(6) 0.0903(4) Uani 1 1 d . . . . .
O1_1 O 0.7473(4) 0.6986(2) 0.60691(13) 0.0764(6) Uani 1 1 d . . . . .
N1_1 N 0.3484(3) 0.2941(2) 0.79695(11) 0.0460(5) Uani 1 1 d . . . . .
C1_1 C 0.1777(4) 0.4228(3) 0.82395(13) 0.0442(5) Uani 1 1 d . . . . .
C2_1 C -0.0087(5) 0.3756(3) 0.88559(14) 0.0516(6) Uani 1 1 d . . . . .
C3_1 C -0.1868(5) 0.5032(4) 0.90908(16) 0.0612(7) Uani 1 1 d . . . . .
H3_1 H -0.309642 0.474171 0.949372 0.073 Uiso 1 1 calc R U . . .
C4_1 C -0.1897(5) 0.6758(4) 0.87444(17) 0.0592(7) Uani 1 1 d . . . . .
C5_1 C -0.0121(5) 0.7262(3) 0.81726(16) 0.0561(6) Uani 1 1 d . . . . .
H5_1 H -0.014319 0.842357 0.795887 0.067 Uiso 1 1 calc R U . . .
C6_1 C 0.1766(4) 0.5998(3) 0.79050(14) 0.0477(6) Uani 1 1 d . . . . .
C7_1 C 0.3657(4) 0.6392(3) 0.72977(15) 0.0496(6) Uani 1 1 d . . . . .
H7_1 H 0.372871 0.753690 0.706942 0.060 Uiso 1 1 calc R U . . .
C8_1 C 0.5382(4) 0.5107(3) 0.70427(13) 0.0443(5) Uani 1 1 d . . . . .
C9_1 C 0.5219(4) 0.3366(3) 0.73910(13) 0.0427(5) Uani 1 1 d . . . . .
C10_1 C 0.7401(4) 0.5516(3) 0.64032(15) 0.0509(6) Uani 1 1 d . . . . .
C11_1 C 0.9313(4) 0.4043(3) 0.62119(15) 0.0503(6) Uani 1 1 d . . . . .
H11A_1 H 1.050257 0.394998 0.661519 0.060 Uiso 1 1 calc R U . . .
H11B_1 H 1.011593 0.431147 0.565845 0.060 Uiso 1 1 calc R U . . .
C12_1 C 0.8350(4) 0.2280(3) 0.62361(14) 0.0459(5) Uani 1 1 d . . . . .
C13_1 C 0.7060(4) 0.1910(3) 0.71110(14) 0.0501(6) Uani 1 1 d . . . . .
H13A_1 H 0.626990 0.087019 0.711599 0.060 Uiso 1 1 calc R U . . .
H13B_1 H 0.825544 0.166453 0.751477 0.060 Uiso 1 1 calc R U . . .
C14_1 C -0.0071(6) 0.1904(4) 0.92358(17) 0.0705(8) Uani 1 1 d . . . . .
H14A_1 H 0.021511 0.113137 0.879748 0.106 Uiso 1 1 calc R U . . .
H14B_1 H -0.159940 0.176061 0.954415 0.106 Uiso 1 1 calc R U . . .
H14C_1 H 0.118140 0.163590 0.960850 0.106 Uiso 1 1 calc R U . . .
C15_1 C 1.0459(5) 0.0856(4) 0.60940(18) 0.0617(7) Uani 1 1 d . . . . .
H15A_1 H 1.129264 0.109522 0.555014 0.093 Uiso 1 1 calc R U . . .
H15B_1 H 0.986424 -0.025453 0.612377 0.093 Uiso 1 1 calc R U . . .
H15C_1 H 1.154635 0.083320 0.651881 0.093 Uiso 1 1 calc R U . . .
C16_1 C 0.6642(5) 0.2339(4) 0.55551(16) 0.0602(7) Uani 1 1 d . . . . .
H16A_1 H 0.749303 0.257691 0.501424 0.090 Uiso 1 1 calc R U . . .
H16B_1 H 0.532745 0.324204 0.564227 0.090 Uiso 1 1 calc R U . . .
H16C_1 H 0.603026 0.123559 0.557958 0.090 Uiso 1 1 calc R U . . .

loop_
_atom_site_aniso_label
_atom_site_aniso_U_11
_atom_site_aniso_U_22
_atom_site_aniso_U_33
_atom_site_aniso_U_23
_atom_site_aniso_U_13
_atom_site_aniso_U_12
Cl1_1 0.0707(5) 0.0850(6) 0.1131(7) -0.0347(5) 0.0075(5) 0.0064(4)
O1_1 0.0802(14) 0.0534(11) 0.0893(14) 0.0149(10) 0.0129(11) -0.0184(10)
N1_1 0.0551(11) 0.0433(10) 0.0383(10) -0.0004(8) -0.0001(8) -0.0075(9)
C1_1 0.0524(13) 0.0452(13) 0.0359(11) -0.0053(9) -0.0036(10) -0.0080(10)
C2_1 0.0604(15) 0.0549(14) 0.0390(12) -0.0052(10) 0.0031(11) -0.0105(12)
C3_1 0.0612(16) 0.0703(18) 0.0510(15) -0.0127(13) 0.0093(12) -0.0100(13)
C4_1 0.0556(15) 0.0623(17) 0.0612(16) -0.0231(13) -0.0032(12) -0.0008(12)
C5_1 0.0626(16) 0.0441(13) 0.0621(16) -0.0120(11) -0.0056(13) -0.0031(11)
C6_1 0.0558(14) 0.0423(13) 0.0468(13) -0.0085(10) -0.0059(11) -0.0080(10)
C7_1 0.0587(14) 0.0374(12) 0.0531(14) 0.0002(10) -0.0056(11) -0.0108(11)
C8_1 0.0509(13) 0.0421(12) 0.0414(12) -0.0001(9) -0.0067(10) -0.0127(10)
C9_1 0.0489(12) 0.0416(12) 0.0380(11) -0.0019(9) -0.0058(10) -0.0065(10)
C10_1 0.0547(14) 0.0507(14) 0.0497(13) 0.0015(11) -0.0060(11) -0.0192(11)
C11_1 0.0437(12) 0.0605(15) 0.0484(13) 0.0001(11) -0.0047(10) -0.0166(11)
C12_1 0.0384(11) 0.0516(13) 0.0488(13) -0.0066(10) -0.0018(10) -0.0096(10)
C13_1 0.0527(13) 0.0445(13) 0.0505(13) 0.0007(10) 0.0026(11) -0.0064(11)
C14_1 0.085(2) 0.0639(17) 0.0561(16) 0.0059(13) 0.0167(14) -0.0142(15)
C15_1 0.0482(14) 0.0626(16) 0.0734(17) -0.0116(13) 0.0050(12) -0.0078(12)
C16_1 0.0490(14) 0.0823(18) 0.0535(15) -0.0196(13) -0.0030(11) -0.0147(13)

loop_
_atom_type_symbol
_atom_type_description
_atom_type_scat_dispersion_real
_atom_type_scat_dispersion_imag
_atom_type_scat_source
C C 0.0033 0.0016 'International Tables Vol C Tables 4.2.6.8 and 6.1.1.4'
H H 0.0000 0.0000 'International Tables Vol C Tables 4.2.6.8 and 6.1.1.4'
Cl Cl 0.1484 0.1585 'International Tables Vol C Tables 4.2.6.8 and 6.1.1.4'
N N 0.0061 0.0033 'International Tables Vol C Tables 4.2.6.8 and 6.1.1.4'
O O 0.0106 0.0060 'International Tables Vol C Tables 4.2.6.8 and 6.1.1.4'

loop_
_geom_angle_atom_site_label_1
_geom_angle_atom_site_label_2
_geom_angle_atom_site_label_3
_geom_angle
_geom_angle_site_symmetry_1
_geom_angle_site_symmetry_3
_geom_angle_publ_flag
C9_1 N1_1 C1_1 118.74(18) . . ?
N1_1 C1_1 C6_1 122.1(2) . . ?
N1_1 C1_1 C2_1 118.3(2) . . ?
C6_1 C1_1 C2_1 119.5(2) . . ?
C3_1 C2_1 C1_1 118.1(2) . . ?
C3_1 C2_1 C14_1 121.5(2) . . ?
C1_1 C2_1 C14_1 120.4(2) . . ?
C2_1 C3_1 C4_1 122.0(2) . . ?
C5_1 C4_1 C3_1 121.5(2) . . ?
C5_1 C4_1 Cl1_1 119.6(2) . . ?
C3_1 C4_1 Cl1_1 118.9(2) . . ?
C4_1 C5_1 C6_1 119.0(2) . . ?
C7_1 C6_1 C5_1 123.1(2) . . ?
C7_1 C6_1 C1_1 117.1(2) . . ?
C5_1 C6_1 C1_1 119.8(2) . . ?
C8_1 C7_1 C6_1 120.4(2) . . ?
C7_1 C8_1 C9_1 118.8(2) . . ?
C7_1 C8_1 C10_1 120.7(2) . . ?
C9_1 C8_1 C10_1 120.4(2) . . ?
N1_1 C9_1 C8_1 122.7(2) . . ?
N1_1 C9_1 C13_1 117.00(19) . . ?
C8_1 C9_1 C13_1 120.3(2) . . ?
O1_1 C10_1 C8_1 120.6(2) . . ?
O1_1 C10_1 C11_1 122.5(2) . . ?
C8_1 C10_1 C11_1 116.85(19) . . ?
C10_1 C11_1 C12_1 113.70(18) . . ?
C16_1 C12_1 C15_1 109.6(2) . . ?
C16_1 C12_1 C13_1 111.17(19) . . ?
C15_1 C12_1 C13_1 109.2(2) . . ?
C16_1 C12_1 C11_1 110.0(2) . . ?
C15_1 C12_1 C11_1 109.32(19) . . ?
C13_1 C12_1 C11_1 107.51(19) . . ?
C9_1 C13_1 C12_1 114.62(19) . . ?

loop_
_geom_bond_atom_site_label_1
_geom_bond_atom_site_label_2
_geom_bond_distance
_geom_bond_site_symmetry_2
_geom_bond_publ_flag
Cl1_1 C4_1 1.737(3) . ?
O1_1 C10_1 1.213(3) . ?
N1_1 C9_1 1.325(3) . ?
N1_1 C1_1 1.364(3) . ?
C1_1 C6_1 1.422(3) . ?
C1_1 C2_1 1.422(3) . ?
C2_1 C3_1 1.367(3) . ?
C2_1 C14_1 1.502(3) . ?
C3_1 C4_1 1.395(4) . ?
C4_1 C5_1 1.353(4) . ?
C5_1 C6_1 1.413(3) . ?
C6_1 C7_1 1.409(3) . ?
C7_1 C8_1 1.361(3) . ?
C8_1 C9_1 1.419(3) . ?
C8_1 C10_1 1.493(3) . ?
C9_1 C13_1 1.502(3) . ?
C10_1 C11_1 1.497(3) . ?
C11_1 C12_1 1.533(3) . ?
C12_1 C16_1 1.523(3) . ?
C12_1 C15_1 1.528(3) . ?
C12_1 C13_1 1.531(3) . ?
